data_7013012
loop_
_publ_author_name
'Dove, Andrew P.'
'Gibson, Vernon C.'
'Hormnirun, Pimpa'
'Marshall, Edward L.'
'Segal, John A.'
'White, Andrew J. P.'
'Williams, David J.'

_publ_section_title
;
 Low coordinate magnesium chemistry supported by a bulky ?-diketiminate
 ligand
;
_journal_issue 15
_journal_name_full 'Dalton Transactions'
_journal_page_first 3088
_journal_paper_doi 10.1039/b303550f
_journal_year 2003
_chemical_formula_sum 'C35 H46 Mg N2'
_chemical_formula_weight 519.05
_chemical_name_systematic
; 
? 
;
_space_group_IT_number 62
_symmetry_cell_setting orthorhombic
_symmetry_space_group_name_Hall '-P 2ac 2n'
_symmetry_space_group_name_H-M 'P n m a'
_atom_sites_solution_hydrogens geom
_atom_sites_solution_primary direct
_atom_sites_solution_secondary difmap
_audit_creation_method SHELXL
_cell_angle_alpha 90.00
_cell_angle_beta 90.00
_cell_angle_gamma 90.00
_cell_formula_units_Z 4
_cell_length_a 16.8417(9)
_cell_length_b 20.974(3)
_cell_length_c 9.1888(4)
_cell_measurement_reflns_used 28
_cell_measurement_temperature 183(2)
_cell_measurement_theta_max 25.36
_cell_measurement_theta_min 10.58
_cell_volume 3245.8(5)
_computing_cell_refinement 'Siemens XSCANS'
_computing_data_collection 'Siemens XSCANS'
_computing_data_reduction 'Siemens SHELXTL'
_computing_molecular_graphics 'Siemens SHELXTL'
_computing_publication_material 'Siemens SHELXTL'
_computing_structure_refinement 'SHELXL-93 (Sheldrick, 1993)'
_computing_structure_solution 'SHELXS-86 (Sheldrick, 1990)'
_diffrn_ambient_temperature 183(2)
_diffrn_measurement_device 'Siemens P4'
_diffrn_measurement_method '\w scans'
_diffrn_radiation_monochromator graphite
_diffrn_radiation_source 'fine-focus sealed tube'
_diffrn_radiation_type CuK\a
_diffrn_radiation_wavelength 1.54178
_diffrn_reflns_av_R_equivalents 0.0000
_diffrn_reflns_av_sigmaI/netI 0.0224
_diffrn_reflns_limit_h_max 0
_diffrn_reflns_limit_h_min -19
_diffrn_reflns_limit_k_max 24
_diffrn_reflns_limit_k_min 0
_diffrn_reflns_limit_l_max 0
_diffrn_reflns_limit_l_min -10
_diffrn_reflns_number 2776
_diffrn_reflns_theta_max 64.00
_diffrn_reflns_theta_min 4.22
_diffrn_standards_interval_count 97
_diffrn_standards_number 3
_exptl_absorpt_coefficient_mu 0.633
_exptl_absorpt_correction_type none
_exptl_crystal_colour Colourless
_exptl_crystal_density_diffrn 1.062
_exptl_crystal_description blocks
_exptl_crystal_F_000 1128
_exptl_crystal_size_max 0.60
_exptl_crystal_size_mid 0.60
_exptl_crystal_size_min 0.47
_refine_diff_density_max 0.210
_refine_diff_density_min -0.221
_refine_diff_density_rms 0.034
_refine_ls_extinction_coef 0.0029(3)
_refine_ls_extinction_expression Fc^*^=kFc[1+0.001xFc^2^\l^3^/sin(2\q)]^-1/4^
_refine_ls_extinction_method SHELXL
_refine_ls_goodness_of_fit_all 1.018
_refine_ls_goodness_of_fit_obs 1.049
_refine_ls_matrix_type full
_refine_ls_number_parameters 179
_refine_ls_number_reflns 2651
_refine_ls_number_restraints 0
_refine_ls_restrained_S_all 1.101
_refine_ls_restrained_S_obs 1.049
_refine_ls_R_factor_all 0.0595
_refine_ls_R_factor_obs 0.0445
_refine_ls_shift/esd_max 0.000
_refine_ls_shift/esd_mean 0.000
_refine_ls_structure_factor_coef Fsqd
_refine_ls_weighting_details 'w=1/[\s^2^(Fo^2^)+(0.0582P)^2^+1.2396P] where P=(Fo^2^+2Fc^2^)/3'
_refine_ls_weighting_scheme calc
_refine_ls_wR_factor_all 0.1284
_refine_ls_wR_factor_obs 0.1117
_reflns_number_observed 2331
_reflns_number_total 2776
_reflns_observed_criterion >2sigma(I)
_cod_data_source_file b303550f.txt
_cod_data_source_block Compound_6
_cod_depositor_comments
;
The following automatic conversions were performed:
'_symmetry_cell_setting' value 'Orthorhombic' changed to 'orthorhombic'
according to '/home/saulius/struct/CIF-dictionaries/cif_core.dic'
dictionary named 'cif_core.dic' version 2.4.1 from 2010-06-29.

Automatic conversion script
Id: cif_fix_enum 1527 2010-12-29 10:47:43Z saulius 

The following automatic conversions were performed:

'_refine_ls_weighting_scheme' value 'calc
w=1/[\s^2^(Fo^2^)+(0.0582P)^2^+1.2396P] where P=(Fo^2^+2Fc^2^)/3' was
changed to 'calc'. New tag '_refine_ls_weighting_details' was
created. The value of the new tag was set to
'w=1/[\s^2^(Fo^2^)+(0.0582P)^2^+1.2396P] where P=(Fo^2^+2Fc^2^)/3'.

Automatic conversion script
Id: cif_fix_values 3143 2015-03-26 13:38:13Z robertas 
;
_cod_original_cell_volume 3245.9(6)
_cod_original_sg_symbol_H-M Pnma
_cod_original_formula_sum 'C35 H46 N2 Mg'
_cod_database_code 7013012

loop_
_symmetry_equiv_pos_as_xyz
'x, y, z'
'-x+1/2, -y, z+1/2'
'-x, y+1/2, -z'
'x+1/2, -y+1/2, -z+1/2'
'-x, -y, -z'
'x-1/2, y, -z-1/2'
'x, -y-1/2, z'
'-x-1/2, y-1/2, z-1/2'

loop_
_atom_site_aniso_label
_atom_site_aniso_U_11
_atom_site_aniso_U_22
_atom_site_aniso_U_33
_atom_site_aniso_U_23
_atom_site_aniso_U_13
_atom_site_aniso_U_12
Mg 0.0367(4) 0.0187(4) 0.0485(5) 0.000 -0.0120(4) 0.000
N1 0.0325(7) 0.0161(6) 0.0437(8) 0.0006(5) -0.0033(6) 0.0014(5)
C1 0.0334(8) 0.0211(8) 0.0408(9) -0.0010(6) -0.0031(7) -0.0018(6)
C2 0.0345(12) 0.0237(11) 0.0481(14) 0.000 -0.0108(11) 0.000
C3 0.0471(10) 0.0237(8) 0.0582(12) -0.0055(8) -0.0140(9) -0.0030(7)
C4 0.0343(8) 0.0170(7) 0.0462(9) -0.0025(7) -0.0090(7) 0.0014(6)
C5 0.0413(9) 0.0223(8) 0.0530(11) 0.0033(7) -0.0083(8) -0.0009(7)
C6 0.0579(12) 0.0265(9) 0.0701(14) 0.0098(9) -0.0125(11) 0.0006(8)
C7 0.0590(12) 0.0233(9) 0.083(2) -0.0040(9) -0.0222(12) 0.0130(8)
C8 0.0477(11) 0.0358(9) 0.0691(13) -0.0142(10) -0.0093(10) 0.0151(9)
C9 0.0398(10) 0.0305(9) 0.0513(11) -0.0073(8) -0.0051(8) 0.0061(7)
C10 0.0455(10) 0.0372(9) 0.0580(12) 0.0132(9) 0.0012(9) -0.0002(8)
C11 0.068(2) 0.125(3) 0.066(2) -0.020(2) 0.0061(13) 0.010(2)
C12 0.0573(14) 0.0558(14) 0.120(2) 0.0318(15) 0.0135(14) -0.0077(11)
C13 0.0501(11) 0.0515(11) 0.0659(14) 0.0034(10) 0.0142(11) 0.0105(10)
C14 0.075(2) 0.071(2) 0.087(2) -0.0141(14) 0.0117(15) -0.0213(14)
C15 0.081(2) 0.131(3) 0.059(2) -0.001(2) 0.0031(14) -0.030(2)
C16 0.0362(13) 0.0302(11) 0.0439(14) 0.000 -0.0053(11) 0.000
C17 0.0419(10) 0.0330(9) 0.0596(12) 0.0058(8) -0.0076(9) -0.0003(8)
C18 0.0430(11) 0.0529(12) 0.0610(13) 0.0156(10) -0.0085(9) 0.0056(9)
C19 0.0384(15) 0.075(2) 0.050(2) 0.000 -0.0120(13) 0.000

loop_
_atom_site_label
_atom_site_type_symbol
_atom_site_fract_x
_atom_site_fract_y
_atom_site_fract_z
_atom_site_U_iso_or_equiv
_atom_site_thermal_displace_type
_atom_site_occupancy
_atom_site_calc_flag
_atom_site_refinement_flags
_atom_site_disorder_group
Mg Mg 0.11499(5) 0.2500 0.11299(9) 0.0346(2) Uani 1 d S .
N1 N 0.17578(8) 0.31971(6) 0.2110(2) 0.0308(3) Uani 1 d . .
C1 C 0.23713(10) 0.31040(7) 0.2996(2) 0.0317(4) Uani 1 d . .
C2 C 0.26741(14) 0.2500 0.3352(3) 0.0354(6) Uani 1 d S .
H2A H 0.31492(14) 0.2500 0.3909(3) 0.043 Uiso 1 calc SR .
C3 C 0.27620(11) 0.36688(8) 0.3716(2) 0.0430(5) Uani 1 d . .
H3A H 0.32501(11) 0.35303(8) 0.4203(2) 0.064 Uiso 1 d R .
H3B H 0.23987(11) 0.38534(8) 0.4435(2) 0.064 Uiso 1 d R .
H3C H 0.28912(11) 0.39899(8) 0.2978(2) 0.064 Uiso 1 d R .
C4 C 0.14341(10) 0.38286(7) 0.1910(2) 0.0325(4) Uani 1 d . .
C5 C 0.17268(10) 0.42195(8) 0.0794(2) 0.0389(4) Uani 1 d . .
C6 C 0.13416(13) 0.48005(9) 0.0543(3) 0.0515(5) Uani 1 d . .
H6A H 0.15298(13) 0.50735(9) -0.0206(3) 0.062 Uiso 1 calc R .
C7 C 0.06980(13) 0.49839(8) 0.1356(3) 0.0551(6) Uani 1 d . .
H7A H 0.04449(13) 0.53802(8) 0.1167(3) 0.066 Uiso 1 calc R .
C8 C 0.04194(12) 0.45936(9) 0.2445(3) 0.0509(5) Uani 1 d . .
H8A H -0.00273(12) 0.47246(9) 0.3001(3) 0.061 Uiso 1 calc R .
C9 C 0.07786(11) 0.40097(8) 0.2750(2) 0.0406(4) Uani 1 d . .
C10 C 0.24101(12) 0.40137(9) -0.0170(2) 0.0469(5) Uani 1 d . .
H10A H 0.26814(12) 0.36492(9) 0.0325(2) 0.056 Uiso 1 calc R .
C11 C 0.2099(2) 0.3770(2) -0.1624(3) 0.0864(9) Uani 1 d . .
H11A H 0.2547(2) 0.3638(2) -0.2236(3) 0.130 Uiso 1 calc R .
H11B H 0.1803(2) 0.4110(2) -0.2113(3) 0.130 Uiso 1 calc R .
H11C H 0.1748(2) 0.3404(2) -0.1458(3) 0.130 Uiso 1 calc R .
C12 C 0.30273(14) 0.45370(11) -0.0391(3) 0.0776(8) Uani 1 d . .
H12A H 0.34536(14) 0.43784(11) -0.1020(3) 0.116 Uiso 1 calc R .
H12B H 0.32491(14) 0.46612(11) 0.0553(3) 0.116 Uiso 1 calc R .
H12C H 0.27757(14) 0.49077(11) -0.0848(3) 0.116 Uiso 1 calc R .
C13 C 0.04547(13) 0.35970(10) 0.3965(3) 0.0558(5) Uani 1 d . .
H13A H 0.07907(13) 0.32049(10) 0.4030(3) 0.067 Uiso 1 calc R .
C14 C -0.0396(2) 0.33915(13) 0.3685(3) 0.0778(8) Uani 1 d . .
H14A H -0.0581(2) 0.31264(13) 0.4495(3) 0.117 Uiso 1 calc R .
H14B H -0.0421(2) 0.31460(13) 0.2779(3) 0.117 Uiso 1 calc R .
H14C H -0.0735(2) 0.37695(13) 0.3601(3) 0.117 Uiso 1 calc R .
C15 C 0.0500(2) 0.3945(2) 0.5426(3) 0.0905(10) Uani 1 d . .
H15A H 0.0288(2) 0.3670(2) 0.6195(3) 0.136 Uiso 1 calc R .
H15B H 0.0187(2) 0.4338(2) 0.5376(3) 0.136 Uiso 1 calc R .
H15C H 0.1055(2) 0.4050(2) 0.5642(3) 0.136 Uiso 1 calc R .
C16 C 0.01778(14) 0.2500 -0.0292(3) 0.0368(6) Uani 1 d S .
C17 C -0.01702(11) 0.30627(9) -0.0802(2) 0.0448(5) Uani 1 d . .
H17A H 0.00404(11) 0.34588(9) -0.0483(2) 0.054 Uiso 1 calc R .
C18 C -0.08071(12) 0.30683(10) -0.1752(2) 0.0523(5) Uani 1 d . .
H18A H -0.10229(12) 0.34624(10) -0.2073(2) 0.063 Uiso 1 calc R .
C19 C -0.1130(2) 0.2500 -0.2233(3) 0.0543(8) Uani 1 d S .
H19A H -0.1567(2) 0.2500 -0.2886(3) 0.065 Uiso 1 calc SR .

loop_
_atom_type_symbol
_atom_type_description
_atom_type_scat_dispersion_real
_atom_type_scat_dispersion_imag
_atom_type_scat_source
C C 0.0181 0.0091 'International Tables Vol C Tables 4.2.6.8 and 6.1.1.4'
H H 0.0000 0.0000 'International Tables Vol C Tables 4.2.6.8 and 6.1.1.4'
N N 0.0311 0.0180 'International Tables Vol C Tables 4.2.6.8 and 6.1.1.4'
Mg Mg 0.1719 0.1771 'International Tables Vol C Tables 4.2.6.8 and 6.1.1.4'

loop_
_geom_angle_atom_site_label_1
_geom_angle_atom_site_label_2
_geom_angle_atom_site_label_3
_geom_angle
_geom_angle_site_symmetry_1
_geom_angle_site_symmetry_3
_geom_angle_publ_flag
N1 Mg N1 93.99(8) . 7_565 ?
N1 Mg C16 132.94(4) . . ?
N1 Mg C16 132.94(4) 7_565 . ?
C1 N1 C4 120.38(13) . . ?
C1 N1 Mg 124.49(10) . . ?
C4 N1 Mg 114.85(10) . . ?
N1 C1 C2 123.8(2) . . ?
N1 C1 C3 119.49(14) . . ?
C2 C1 C3 116.6(2) . . ?
C1 C2 C1 128.9(2) 7_565 . ?
C9 C4 C5 121.46(15) . . ?
C9 C4 N1 118.5(2) . . ?
C5 C4 N1 119.8(2) . . ?
C6 C5 C4 117.8(2) . . ?
C6 C5 C10 120.3(2) . . ?
C4 C5 C10 121.87(15) . . ?
C7 C6 C5 121.4(2) . . ?
C6 C7 C8 119.9(2) . . ?
C7 C8 C9 121.4(2) . . ?
C8 C9 C4 118.0(2) . . ?
C8 C9 C13 119.6(2) . . ?
C4 C9 C13 122.4(2) . . ?
C5 C10 C11 110.3(2) . . ?
C5 C10 C12 113.0(2) . . ?
C11 C10 C12 111.1(2) . . ?
C9 C13 C14 112.2(2) . . ?
C9 C13 C15 110.8(2) . . ?
C14 C13 C15 109.4(2) . . ?
C17 C16 C17 115.1(2) 7_565 . ?
C17 C16 Mg 122.46(12) 7_565 . ?
C17 C16 Mg 122.46(12) . . ?
C18 C17 C16 122.9(2) . . ?
C17 C18 C19 120.0(2) . . ?
C18 C19 C18 119.1(3) . 7_565 ?

loop_
_geom_bond_atom_site_label_1
_geom_bond_atom_site_label_2
_geom_bond_distance
_geom_bond_site_symmetry_2
_geom_bond_publ_flag
Mg N1 1.9992(14) . ?
Mg N1 1.9992(14) 7_565 ?
Mg C16 2.095(3) . ?
N1 C1 1.330(2) . ?
N1 C4 1.444(2) . ?
C1 C2 1.404(2) . ?
C1 C3 1.508(2) . ?
C2 C1 1.404(2) 7_565 ?
C4 C9 1.399(3) . ?
C4 C5 1.403(2) . ?
C5 C6 1.400(2) . ?
C5 C10 1.515(3) . ?
C6 C7 1.371(3) . ?
C7 C8 1.375(3) . ?
C8 C9 1.394(3) . ?
C9 C13 1.514(3) . ?
C10 C11 1.523(3) . ?
C10 C12 1.525(3) . ?
C13 C14 1.518(3) . ?
C13 C15 1.530(3) . ?
C16 C17 1.399(2) 7_565 ?
C16 C17 1.399(2) . ?
C17 C18 1.383(3) . ?
C18 C19 1.383(3) . ?
C19 C18 1.383(3) 7_565 ?
